data_4503375
loop_
_publ_author_name
'Zhu, Yuan-Yuan'
'Yi, Hui-Ping'
'Li, Chuang'
'Jiang, Xi-Kui'
'Li, Zhan-Ting'

_publ_section_title
;
 The N&#xE5F8;H&#x00B7;&#x00B7;&#x00B7;X (X = Cl, Br, and I)
 Hydrogen-Bonding Pattern in Aromatic Amides: A Crystallographic and1H NMR
 Study
;
_journal_issue 4
_journal_name_full 'Crystal Growth &amp; Design'
_journal_page_first 1294
_journal_paper_doi 10.1021/cg7010293
_journal_volume 8
_journal_year 2008
_chemical_absolute_configuration ad
_chemical_formula_sum 'C17 H20 Cl N O'
_chemical_formula_weight 289.79
_chemical_name_systematic
; 
 ? 
;
_space_group_IT_number 9
_symmetry_cell_setting monoclinic
_symmetry_space_group_name_Hall 'C -2yc'
_symmetry_space_group_name_H-M 'C 1 c 1'
_atom_sites_solution_hydrogens geom
_atom_sites_solution_primary direct
_atom_sites_solution_secondary difmap
_audit_creation_method SHELXL-97
_cell_angle_alpha 90.00
_cell_angle_beta 108.889(9)
_cell_angle_gamma 90.00
_cell_formula_units_Z 8
_cell_length_a 22.796(8)
_cell_length_b 9.847(3)
_cell_length_c 13.788(4)
_cell_measurement_reflns_used 2237
_cell_measurement_temperature 293(2)
_cell_measurement_theta_max 47.725
_cell_measurement_theta_min 4.547
_cell_volume 2928.3(16)
_computing_cell_refinement 'Bruker SMART'
_computing_data_collection 'Bruker SMART'
_computing_data_reduction 'Bruker SHELXTL'
_computing_molecular_graphics 'Bruker SHELXTL'
_computing_publication_material 'Bruker SHELXTL'
_computing_structure_refinement 'SHELXL-97 (Sheldrick, 1997)'
_computing_structure_solution 'SHELXS-97 (Sheldrick, 1990)'
_diffrn_ambient_temperature 293(2)
_diffrn_measured_fraction_theta_full 0.996
_diffrn_measured_fraction_theta_max 0.996
_diffrn_measurement_device_type 'CCD area detector'
_diffrn_measurement_method 'phi and omega scans'
_diffrn_radiation_monochromator graphite
_diffrn_radiation_source 'fine-focus sealed tube'
_diffrn_radiation_type MoK\a
_diffrn_radiation_wavelength 0.71073
_diffrn_reflns_av_R_equivalents 0.1556
_diffrn_reflns_av_sigmaI/netI 0.1207
_diffrn_reflns_limit_h_max 27
_diffrn_reflns_limit_h_min -22
_diffrn_reflns_limit_k_max 11
_diffrn_reflns_limit_k_min -11
_diffrn_reflns_limit_l_max 16
_diffrn_reflns_limit_l_min -16
_diffrn_reflns_number 7339
_diffrn_reflns_theta_full 25.50
_diffrn_reflns_theta_max 25.50
_diffrn_reflns_theta_min 2.27
_exptl_absorpt_coefficient_mu 0.256
_exptl_absorpt_correction_T_max 1.00000
_exptl_absorpt_correction_T_min 0.75804
_exptl_absorpt_correction_type empirical
_exptl_crystal_colour colorless
_exptl_crystal_density_diffrn 1.315
_exptl_crystal_density_method 'not measured'
_exptl_crystal_description prismatic
_exptl_crystal_F_000 1232
_exptl_crystal_size_max 0.502
_exptl_crystal_size_mid 0.421
_exptl_crystal_size_min 0.231
_refine_diff_density_max 1.619
_refine_diff_density_min -0.508
_refine_diff_density_rms 0.137
_refine_ls_abs_structure_details 'Flack H D (1983), Acta Cryst. A39, 876-881'
_refine_ls_abs_structure_Flack 0.06(15)
_refine_ls_extinction_method none
_refine_ls_goodness_of_fit_ref 1.013
_refine_ls_hydrogen_treatment mixed
_refine_ls_matrix_type full
_refine_ls_number_parameters 369
_refine_ls_number_reflns 3995
_refine_ls_number_restraints 4
_refine_ls_restrained_S_all 1.013
_refine_ls_R_factor_all 0.1128
_refine_ls_R_factor_gt 0.1015
_refine_ls_shift/su_max 0.069
_refine_ls_shift/su_mean 0.003
_refine_ls_structure_factor_coef Fsqd
_refine_ls_weighting_details 'calc w=1/[\s^2^(Fo^2^)+(0.1785P)^2^+0.0000P] where P=(Fo^2^+2Fc^2^)/3'
_refine_ls_weighting_scheme calc
_refine_ls_wR_factor_gt 0.2458
_refine_ls_wR_factor_ref 0.2562
_reflns_number_gt 3081
_reflns_number_total 3995
_reflns_threshold_expression >2sigma(I)
_cod_data_source_file cg7010293-file001.cif
_cod_data_source_block cd27215
_cod_depositor_comments
;
The following automatic conversions were performed:

'_symmetry_cell_setting' value 'Monoclinic' changed to 'monoclinic'
according to /home/saulius/struct/CIF-dictionaries/cif_core.dic
dictionary named 'cif_core.dic' version 2.4.1 from 2010-06-29.

Automatic conversion script
Id: cif_fix_values 1715 2011-07-08 13:25:40Z adriana 
;
_cod_original_cell_volume 2928.4(15)
_cod_original_sg_symbol_H-M Cc
_cod_database_code 4503375

loop_
_symmetry_equiv_pos_as_xyz
'x, y, z'
'x, -y, z+1/2'
'x+1/2, y+1/2, z'
'x+1/2, -y+1/2, z+1/2'

loop_
_atom_site_label
_atom_site_type_symbol
_atom_site_fract_x
_atom_site_fract_y
_atom_site_fract_z
_atom_site_U_iso_or_equiv
_atom_site_adp_type
_atom_site_occupancy
_atom_site_symmetry_multiplicity
_atom_site_calc_flag
_atom_site_refinement_flags
Cl1 Cl 0.09802(9) 0.6649(2) 0.05658(14) 0.0562(6) Uani 1 1 d .
Cl2 Cl 0.43115(9) 0.1610(2) 0.23142(14) 0.0544(6) Uani 1 1 d .
N1 N 0.2770(3) 0.5383(6) 0.1491(5) 0.0368(14) Uani 1 1 d D
N2 N 0.2512(3) 0.0407(5) 0.1358(4) 0.0361(14) Uani 1 1 d D
O1 O 0.2371(2) 0.7388(5) 0.1802(4) 0.0422(12) Uani 1 1 d .
O2 O 0.2922(2) 0.2413(4) 0.2077(4) 0.0408(12) Uani 1 1 d .
C1 C 0.2368(3) 0.6159(6) 0.1761(5) 0.0275(13) Uani 1 1 d .
C2 C 0.1889(3) 0.5362(6) 0.2070(5) 0.0288(13) Uani 1 1 d .
C3 C 0.2063(4) 0.4471(7) 0.2861(6) 0.0401(16) Uani 1 1 d .
H3 H 0.2484 0.4306 0.3176 0.048 Uiso 1 1 calc R
C4 C 0.1640(4) 0.3790(8) 0.3225(6) 0.0467(18) Uani 1 1 d .
H4 H 0.1777 0.3192 0.3774 0.056 Uiso 1 1 calc R
C5 C 0.1021(4) 0.4019(8) 0.2761(6) 0.0479(18) Uani 1 1 d .
H5 H 0.0732 0.3571 0.2991 0.057 Uiso 1 1 calc R
C6 C 0.0823(3) 0.4917(7) 0.1946(6) 0.0415(17) Uani 1 1 d .
H6 H 0.0402 0.5072 0.1626 0.050 Uiso 1 1 calc R
C7 C 0.1253(3) 0.5573(6) 0.1618(5) 0.0293(14) Uani 1 1 d .
C8 C 0.3327(3) 0.5823(6) 0.1258(4) 0.0274(13) Uani 1 1 d .
C9 C 0.3203(4) 0.7060(8) 0.0551(6) 0.049(2) Uani 1 1 d .
H9A H 0.3074 0.7823 0.0879 0.059 Uiso 1 1 calc R
H9B H 0.2873 0.6860 -0.0082 0.059 Uiso 1 1 calc R
C10 C 0.3808(4) 0.7423(9) 0.0316(6) 0.056(2) Uani 1 1 d .
H10 H 0.3734 0.8225 -0.0128 0.067 Uiso 1 1 calc R
C11 C 0.4322(5) 0.7722(10) 0.1296(9) 0.069(3) Uani 1 1 d .
H11A H 0.4207 0.8478 0.1647 0.083 Uiso 1 1 calc R
H11B H 0.4696 0.7965 0.1147 0.083 Uiso 1 1 calc R
C12 C 0.4439(5) 0.6446(12) 0.1980(7) 0.075(3) Uani 1 1 d .
H12 H 0.4778 0.6624 0.2617 0.090 Uiso 1 1 calc R
C13 C 0.4613(4) 0.5284(12) 0.1424(7) 0.070(3) Uani 1 1 d .
H13A H 0.4994 0.5500 0.1286 0.084 Uiso 1 1 calc R
H13B H 0.4686 0.4478 0.1850 0.084 Uiso 1 1 calc R
C14 C 0.4117(4) 0.5016(7) 0.0454(8) 0.057(2) Uani 1 1 d .
H14 H 0.4237 0.4252 0.0104 0.069 Uiso 1 1 calc R
C15 C 0.3510(4) 0.4656(8) 0.0675(8) 0.053(2) Uani 1 1 d .
H15A H 0.3180 0.4496 0.0034 0.063 Uiso 1 1 calc R
H15B H 0.3571 0.3832 0.1081 0.063 Uiso 1 1 calc R
C16 C 0.3851(4) 0.6156(11) 0.2224(6) 0.059(2) Uani 1 1 d .
H16A H 0.3919 0.5398 0.2697 0.071 Uiso 1 1 calc R
H16B H 0.3741 0.6942 0.2552 0.071 Uiso 1 1 calc R
C17 C 0.3998(4) 0.6237(9) -0.0227(6) 0.053(2) Uani 1 1 d .
H17A H 0.3671 0.6042 -0.0864 0.063 Uiso 1 1 calc R
H17B H 0.4370 0.6470 -0.0388 0.063 Uiso 1 1 calc R
C18 C 0.2920(3) 0.1183(6) 0.2051(5) 0.0281(13) Uani 1 1 d .
C19 C 0.3401(3) 0.0378(6) 0.2871(5) 0.0293(13) Uani 1 1 d .
C20 C 0.3217(3) -0.0516(7) 0.3463(5) 0.0398(16) Uani 1 1 d .
H20 H 0.2796 -0.0675 0.3324 0.048 Uiso 1 1 calc R
C21 C 0.3639(4) -0.1203(8) 0.4269(6) 0.0486(19) Uani 1 1 d .
H21 H 0.3501 -0.1784 0.4681 0.058 Uiso 1 1 calc R
C22 C 0.4264(4) -0.1016(8) 0.4454(6) 0.0468(19) Uani 1 1 d .
H22 H 0.4549 -0.1491 0.4981 0.056 Uiso 1 1 calc R
C23 C 0.4470(3) -0.0124(7) 0.3859(5) 0.0358(15) Uani 1 1 d .
H23 H 0.4892 0.0011 0.3983 0.043 Uiso 1 1 calc R
C24 C 0.4032(3) 0.0566(6) 0.3071(5) 0.0299(14) Uani 1 1 d .
C25 C 0.1961(3) 0.0853(6) 0.0517(4) 0.0288(13) Uani 1 1 d .
C26 C 0.2113(3) 0.1979(8) -0.0120(5) 0.0424(17) Uani 1 1 d .
H26A H 0.2427 0.1671 -0.0404 0.051 Uiso 1 1 calc R
H26B H 0.2273 0.2764 0.0309 0.051 Uiso 1 1 calc R
C27 C 0.1509(5) 0.2372(9) -0.1004(6) 0.059(2) Uani 1 1 d .
H27 H 0.1605 0.3094 -0.1419 0.071 Uiso 1 1 calc R
C28 C 0.1035(5) 0.2866(9) -0.0563(6) 0.061(2) Uani 1 1 d .
H28A H 0.0664 0.3133 -0.1108 0.073 Uiso 1 1 calc R
H28B H 0.1192 0.3651 -0.0132 0.073 Uiso 1 1 calc R
C29 C 0.0885(4) 0.1735(10) 0.0067(6) 0.056(2) Uani 1 1 d .
H29 H 0.0568 0.2061 0.0351 0.068 Uiso 1 1 calc R
C30 C 0.0637(4) 0.0516(10) -0.0589(6) 0.060(2) Uani 1 1 d .
H30A H 0.0261 0.0753 -0.1137 0.072 Uiso 1 1 calc R
H30B H 0.0540 -0.0198 -0.0181 0.072 Uiso 1 1 calc R
C31 C 0.1140(4) 0.0018(8) -0.1045(7) 0.053(2) Uani 1 1 d .
H31 H 0.0988 -0.0775 -0.1484 0.064 Uiso 1 1 calc R
C32 C 0.1722(4) -0.0361(8) -0.0166(7) 0.054(2) Uani 1 1 d .
H32A H 0.1627 -0.1091 0.0232 0.064 Uiso 1 1 calc R
H32B H 0.2039 -0.0680 -0.0441 0.064 Uiso 1 1 calc R
C33 C 0.1281(4) 0.1146(10) -0.1663(6) 0.059(2) Uani 1 1 d .
H33A H 0.0909 0.1378 -0.2222 0.071 Uiso 1 1 calc R
H33B H 0.1593 0.0850 -0.1955 0.071 Uiso 1 1 calc R
C34 C 0.1469(4) 0.1346(10) 0.0960(6) 0.050(2) Uani 1 1 d .
H34A H 0.1621 0.2127 0.1398 0.060 Uiso 1 1 calc R
H34B H 0.1371 0.0633 0.1369 0.060 Uiso 1 1 calc R
H1 H 0.275(3) 0.455(2) 0.154(5) 0.021(17) Uiso 1 1 d D
H2 H 0.253(3) -0.039(3) 0.153(4) 0.034(12) Uiso 1 1 d D

loop_
_atom_site_aniso_label
_atom_site_aniso_U_11
_atom_site_aniso_U_22
_atom_site_aniso_U_33
_atom_site_aniso_U_23
_atom_site_aniso_U_13
_atom_site_aniso_U_12
Cl1 0.0329(10) 0.0694(14) 0.0546(11) 0.0233(9) -0.0019(8) -0.0058(9)
Cl2 0.0338(11) 0.0690(13) 0.0613(12) 0.0248(10) 0.0167(9) -0.0006(9)
N1 0.032(3) 0.027(3) 0.060(4) -0.003(3) 0.029(3) -0.007(3)
N2 0.029(3) 0.015(3) 0.049(3) 0.002(2) -0.009(3) 0.002(2)
O1 0.032(3) 0.030(3) 0.068(3) -0.006(2) 0.021(2) -0.003(2)
O2 0.033(3) 0.027(3) 0.051(3) -0.002(2) -0.003(2) 0.0011(19)
C1 0.020(3) 0.029(3) 0.031(3) -0.002(2) 0.005(2) -0.003(2)
C2 0.022(3) 0.029(3) 0.038(3) -0.006(3) 0.014(3) -0.005(2)
C3 0.030(4) 0.040(4) 0.050(4) 0.001(3) 0.013(3) -0.005(3)
C4 0.046(5) 0.047(4) 0.049(4) 0.011(3) 0.019(4) -0.002(4)
C5 0.042(5) 0.053(5) 0.053(4) 0.000(4) 0.023(4) -0.010(4)
C6 0.015(3) 0.039(4) 0.065(5) -0.003(3) 0.006(3) -0.008(3)
C7 0.031(4) 0.027(3) 0.030(3) 0.001(2) 0.010(3) 0.000(3)
C8 0.020(3) 0.030(3) 0.031(3) 0.001(2) 0.006(2) -0.002(2)
C9 0.043(5) 0.048(4) 0.061(5) 0.019(4) 0.023(4) 0.014(4)
C10 0.056(6) 0.056(5) 0.067(5) 0.032(4) 0.036(5) 0.019(4)
C11 0.062(6) 0.066(6) 0.093(7) -0.031(5) 0.045(6) -0.029(5)
C12 0.034(5) 0.134(9) 0.044(4) 0.001(5) -0.004(4) -0.029(6)
C13 0.029(5) 0.113(8) 0.072(6) 0.045(6) 0.020(4) 0.013(5)
C14 0.038(5) 0.027(4) 0.115(8) -0.009(4) 0.036(5) -0.001(3)
C15 0.044(5) 0.037(4) 0.082(6) -0.005(4) 0.027(4) 0.004(4)
C16 0.037(5) 0.104(7) 0.036(4) 0.001(4) 0.010(3) -0.019(5)
C17 0.044(5) 0.079(6) 0.039(4) -0.008(4) 0.019(4) -0.005(4)
C18 0.017(3) 0.027(3) 0.038(3) 0.003(3) 0.006(3) 0.001(2)
C19 0.021(3) 0.027(3) 0.036(3) -0.001(2) 0.005(3) 0.001(3)
C20 0.031(4) 0.037(4) 0.046(4) 0.007(3) 0.004(3) 0.000(3)
C21 0.041(4) 0.056(5) 0.050(4) 0.020(4) 0.015(4) 0.001(4)
C22 0.033(4) 0.051(5) 0.043(4) 0.015(3) -0.006(3) 0.005(3)
C23 0.010(3) 0.037(4) 0.054(4) -0.001(3) 0.001(3) 0.005(2)
C24 0.025(3) 0.032(3) 0.029(3) 0.000(2) 0.003(2) 0.001(3)
C25 0.023(3) 0.028(3) 0.032(3) 0.006(2) 0.005(3) 0.005(2)
C26 0.031(4) 0.055(4) 0.039(4) -0.002(3) 0.008(3) -0.012(3)
C27 0.060(6) 0.069(6) 0.034(4) 0.021(4) -0.004(4) -0.021(4)
C28 0.060(6) 0.052(5) 0.055(5) -0.001(4) -0.002(4) 0.025(4)
C29 0.026(4) 0.101(7) 0.044(4) -0.008(4) 0.014(3) 0.012(4)
C30 0.026(4) 0.089(7) 0.053(5) 0.015(4) -0.002(4) -0.018(4)
C31 0.029(5) 0.037(4) 0.070(5) -0.014(4) -0.017(4) 0.004(3)
C32 0.035(4) 0.044(4) 0.062(5) -0.008(4) -0.012(4) 0.001(3)
C33 0.046(5) 0.093(7) 0.031(3) -0.007(4) 0.002(3) 0.008(5)
C34 0.031(4) 0.081(6) 0.036(4) 0.006(4) 0.010(3) 0.010(4)

loop_
_atom_type_symbol
_atom_type_description
_atom_type_scat_dispersion_real
_atom_type_scat_dispersion_imag
_atom_type_scat_source
C C 0.0033 0.0016 'International Tables Vol C Tables 4.2.6.8 and 6.1.1.4'
H H 0.0000 0.0000 'International Tables Vol C Tables 4.2.6.8 and 6.1.1.4'
N N 0.0061 0.0033 'International Tables Vol C Tables 4.2.6.8 and 6.1.1.4'
O O 0.0106 0.0060 'International Tables Vol C Tables 4.2.6.8 and 6.1.1.4'
Cl Cl 0.1484 0.1585 'International Tables Vol C Tables 4.2.6.8 and 6.1.1.4'

loop_
_geom_angle_atom_site_label_1
_geom_angle_atom_site_label_2
_geom_angle_atom_site_label_3
_geom_angle
C1 N1 C8 127.6(5)
C1 N1 H1 120(5)
C8 N1 H1 112(5)
C18 N2 C25 127.6(5)
C18 N2 H2 113(4)
C25 N2 H2 117(4)
C18 O2 H1 159.6(16)
O1 C1 N1 126.3(6)
O1 C1 C2 119.8(6)
N1 C1 C2 113.9(5)
C3 C2 C7 116.6(6)
C3 C2 C1 120.8(6)
C7 C2 C1 122.5(6)
C2 C3 C4 122.9(7)
C2 C3 H3 118.5
C4 C3 H3 118.5
C5 C4 C3 118.8(7)
C5 C4 H4 120.6
C3 C4 H4 120.6
C4 C5 C6 120.1(7)
C4 C5 H5 120.0
C6 C5 H5 120.0
C7 C6 C5 119.3(7)
C7 C6 H6 120.4
C5 C6 H6 120.4
C6 C7 C2 122.3(6)
C6 C7 Cl1 117.5(5)
C2 C7 Cl1 120.2(5)
N1 C8 C16 111.3(5)
N1 C8 C9 112.3(6)
C16 C8 C9 108.7(6)
N1 C8 C15 107.1(5)
C16 C8 C15 110.6(7)
C9 C8 C15 106.7(6)
C8 C9 C10 108.8(6)
C8 C9 H9A 109.9
C10 C9 H9A 109.9
C8 C9 H9B 109.9
C10 C9 H9B 109.9
H9A C9 H9B 108.3
C11 C10 C17 109.2(7)
C11 C10 C9 110.1(7)
C17 C10 C9 109.8(7)
C11 C10 H10 109.3
C17 C10 H10 109.3
C9 C10 H10 109.3
C10 C11 C12 108.7(7)
C10 C11 H11A 109.9
C12 C11 H11A 109.9
C10 C11 H11B 109.9
C12 C11 H11B 109.9
H11A C11 H11B 108.3
C13 C12 C16 111.7(8)
C13 C12 C11 109.3(8)
C16 C12 C11 107.5(9)
C13 C12 H12 109.4
C16 C12 H12 109.4
C11 C12 H12 109.4
C14 C13 C12 110.4(7)
C14 C13 H13A 109.6
C12 C13 H13A 109.6
C14 C13 H13B 109.6
C12 C13 H13B 109.6
H13A C13 H13B 108.1
C13 C14 C17 110.9(7)
C13 C14 C15 109.6(8)
C17 C14 C15 108.4(7)
C13 C14 H14 109.3
C17 C14 H14 109.3
C15 C14 H14 109.3
C8 C15 C14 110.1(6)
C8 C15 H15A 109.6
C14 C15 H15A 109.6
C8 C15 H15B 109.6
C14 C15 H15B 109.6
H15A C15 H15B 108.2
C8 C16 C12 110.5(6)
C8 C16 H16A 109.5
C12 C16 H16A 109.5
C8 C16 H16B 109.5
C12 C16 H16B 109.5
H16A C16 H16B 108.1
C14 C17 C10 109.2(6)
C14 C17 H17A 109.8
C10 C17 H17A 109.8
C14 C17 H17B 109.8
C10 C17 H17B 109.8
H17A C17 H17B 108.3
O2 C18 N2 126.0(6)
O2 C18 C19 120.3(6)
N2 C18 C19 113.7(5)
C20 C19 C24 118.0(6)
C20 C19 C18 119.9(6)
C24 C19 C18 122.0(6)
C19 C20 C21 122.0(7)
C19 C20 H20 119.0
C21 C20 H20 119.0
C22 C21 C20 119.4(7)
C22 C21 H21 120.3
C20 C21 H21 120.3
C21 C22 C23 120.3(6)
C21 C22 H22 119.8
C23 C22 H22 119.8
C22 C23 C24 118.5(6)
C22 C23 H23 120.7
C24 C23 H23 120.7
C19 C24 C23 121.7(6)
C19 C24 Cl2 121.4(5)
C23 C24 Cl2 116.8(5)
N2 C25 C32 107.3(5)
N2 C25 C34 109.3(5)
C32 C25 C34 109.8(7)
N2 C25 C26 112.1(5)
C32 C25 C26 108.7(6)
C34 C25 C26 109.5(6)
C25 C26 C27 108.9(6)
C25 C26 H26A 109.9
C27 C26 H26A 109.9
C25 C26 H26B 109.9
C27 C26 H26B 109.9
H26A C26 H26B 108.3
C28 C27 C33 110.8(8)
C28 C27 C26 109.6(7)
C33 C27 C26 108.6(7)
C28 C27 H27 109.3
C33 C27 H27 109.3
C26 C27 H27 109.3
C27 C28 C29 108.9(7)
C27 C28 H28A 109.9
C29 C28 H28A 109.9
C27 C28 H28B 109.9
C29 C28 H28B 109.9
H28A C28 H28B 108.3
C30 C29 C28 110.7(7)
C30 C29 C34 110.0(8)
C28 C29 C34 110.0(7)
C30 C29 H29 108.7
C28 C29 H29 108.7
C34 C29 H29 108.7
C29 C30 C31 108.2(6)
C29 C30 H30A 110.0
C31 C30 H30A 110.0
C29 C30 H30B 110.0
C31 C30 H30B 110.0
H30A C30 H30B 108.4
C33 C31 C32 110.1(7)
C33 C31 C30 108.5(7)
C32 C31 C30 108.7(8)
C33 C31 H31 109.8
C32 C31 H31 109.8
C30 C31 H31 109.8
C25 C32 C31 110.3(6)
C25 C32 H32A 109.6
C31 C32 H32A 109.6
C25 C32 H32B 109.6
C31 C32 H32B 109.6
H32A C32 H32B 108.1
C31 C33 C27 110.4(6)
C31 C33 H33A 109.6
C27 C33 H33A 109.6
C31 C33 H33B 109.6
C27 C33 H33B 109.6
H33A C33 H33B 108.1
C25 C34 C29 108.5(6)
C25 C34 H34A 110.0
C29 C34 H34A 110.0
C25 C34 H34B 110.0
C29 C34 H34B 110.0
H34A C34 H34B 108.4

loop_
_geom_bond_atom_site_label_1
_geom_bond_atom_site_label_2
_geom_bond_distance
Cl1 C7 1.741(6)
Cl2 C24 1.727(7)
N1 C1 1.334(9)
N1 C8 1.473(8)
N1 H1 0.82(2)
N2 C18 1.337(8)
N2 C25 1.474(8)
N2 H2 0.81(2)
O1 C1 1.211(8)
O2 C18 1.212(7)
C1 C2 1.514(8)
C2 C3 1.356(10)
C2 C7 1.395(9)
C3 C4 1.394(10)
C3 H3 0.9300
C4 C5 1.367(12)
C4 H4 0.9300
C5 C6 1.385(11)
C5 H5 0.9300
C6 C7 1.368(10)
C6 H6 0.9300
C8 C16 1.510(10)
C8 C9 1.529(9)
C8 C15 1.536(10)
C9 C10 1.557(11)
C9 H9A 0.9700
C9 H9B 0.9700
C10 C11 1.503(14)
C10 C17 1.524(12)
C10 H10 0.9800
C11 C12 1.542(16)
C11 H11A 0.9700
C11 H11B 0.9700
C12 C13 1.501(16)
C12 C16 1.510(13)
C12 H12 0.9800
C13 C14 1.469(14)
C13 H13A 0.9700
C13 H13B 0.9700
C14 C17 1.495(12)
C14 C15 1.550(12)
C14 H14 0.9800
C15 H15A 0.9700
C15 H15B 0.9700
C16 H16A 0.9700
C16 H16B 0.9700
C17 H17A 0.9700
C17 H17B 0.9700
C18 C19 1.519(8)
C19 C20 1.356(10)
C19 C24 1.386(9)
C20 C21 1.387(10)
C20 H20 0.9300
C21 C22 1.376(12)
C21 H21 0.9300
C22 C23 1.383(11)
C22 H22 0.9300
C23 C24 1.392(9)
C23 H23 0.9300
C25 C32 1.511(10)
C25 C34 1.520(10)
C25 C26 1.521(9)
C26 C27 1.563(11)
C26 H26A 0.9700
C26 H26B 0.9700
C27 C28 1.484(14)
C27 C33 1.500(12)
C27 H27 0.9800
C28 C29 1.518(14)
C28 H28A 0.9700
C28 H28B 0.9700
C29 C30 1.499(13)
C29 C34 1.541(11)
C29 H29 0.9800
C30 C31 1.556(13)
C30 H30A 0.9700
C30 H30B 0.9700
C31 C33 1.496(13)
C31 C32 1.525(10)
C31 H31 0.9800
C32 H32A 0.9700
C32 H32B 0.9700
C33 H33A 0.9700
C33 H33B 0.9700
C34 H34A 0.9700
C34 H34B 0.9700

loop_
_geom_hbond_atom_site_label_D
_geom_hbond_atom_site_label_H
_geom_hbond_atom_site_label_A
_geom_hbond_distance_DH
_geom_hbond_distance_HA
_geom_hbond_distance_DA
_geom_hbond_angle_DHA
_geom_hbond_site_symmetry_A
N2 H2 O1 0.81(2) 2.27(2) 3.073(7) 169(5) 1_545
N1 H1 O2 0.82(2) 2.23(3) 3.024(8) 164(6) .

loop_
_geom_torsion_atom_site_label_1
_geom_torsion_atom_site_label_2
_geom_torsion_atom_site_label_3
_geom_torsion_atom_site_label_4
_geom_torsion
C8 N1 C1 O1 5.0(11)
C8 N1 C1 C2 -173.0(6)
O1 C1 C2 C3 -118.8(7)
N1 C1 C2 C3 59.2(8)
O1 C1 C2 C7 56.2(9)
N1 C1 C2 C7 -125.7(6)
C7 C2 C3 C4 -0.3(10)
C1 C2 C3 C4 175.0(7)
C2 C3 C4 C5 0.6(12)
C3 C4 C5 C6 -0.3(12)
C4 C5 C6 C7 -0.3(11)
C5 C6 C7 C2 0.6(10)
C5 C6 C7 Cl1 177.9(6)
C3 C2 C7 C6 -0.3(9)
C1 C2 C7 C6 -175.5(6)
C3 C2 C7 Cl1 -177.6(5)
C1 C2 C7 Cl1 7.2(8)
C1 N1 C8 C16 76.3(9)
C1 N1 C8 C9 -45.8(9)
C1 N1 C8 C15 -162.6(7)
N1 C8 C9 C10 -178.1(6)
C16 C8 C9 C10 58.3(8)
C15 C8 C9 C10 -61.0(8)
C8 C9 C10 C11 -59.1(9)
C8 C9 C10 C17 61.2(8)
C17 C10 C11 C12 -59.9(10)
C9 C10 C11 C12 60.7(10)
C10 C11 C12 C13 59.3(10)
C10 C11 C12 C16 -62.1(10)
C16 C12 C13 C14 59.8(10)
C11 C12 C13 C14 -59.0(10)
C12 C13 C14 C17 59.8(9)
C12 C13 C14 C15 -59.8(9)
N1 C8 C15 C14 -177.0(7)
C16 C8 C15 C14 -55.5(9)
C9 C8 C15 C14 62.6(9)
C13 C14 C15 C8 58.3(10)
C17 C14 C15 C8 -62.9(9)
N1 C8 C16 C12 173.4(8)
C9 C8 C16 C12 -62.4(10)
C15 C8 C16 C12 54.4(10)
C13 C12 C16 C8 -56.4(11)
C11 C12 C16 C8 63.5(11)
C13 C14 C17 C10 -59.7(9)
C15 C14 C17 C10 60.6(9)
C11 C10 C17 C14 60.0(9)
C9 C10 C17 C14 -60.8(9)
H1 O2 C18 N2 -26(5)
H1 O2 C18 C19 156(5)
C25 N2 C18 O2 -3.6(12)
C25 N2 C18 C19 174.7(6)
O2 C18 C19 C20 120.4(7)
N2 C18 C19 C20 -58.0(8)
O2 C18 C19 C24 -56.8(9)
N2 C18 C19 C24 124.8(7)
C24 C19 C20 C21 2.0(10)
C18 C19 C20 C21 -175.3(7)
C19 C20 C21 C22 -2.6(12)
C20 C21 C22 C23 1.7(13)
C21 C22 C23 C24 -0.4(11)
C20 C19 C24 C23 -0.6(9)
C18 C19 C24 C23 176.6(6)
C20 C19 C24 Cl2 176.3(5)
C18 C19 C24 Cl2 -6.4(8)
C22 C23 C24 C19 -0.1(10)
C22 C23 C24 Cl2 -177.2(5)
C18 N2 C25 C32 169.5(7)
C18 N2 C25 C34 -71.5(9)
C18 N2 C25 C26 50.2(9)
N2 C25 C26 C27 178.9(6)
C32 C25 C26 C27 60.3(8)
C34 C25 C26 C27 -59.6(8)
C25 C26 C27 C28 60.6(9)
C25 C26 C27 C33 -60.6(9)
C33 C27 C28 C29 58.8(9)
C26 C27 C28 C29 -61.0(9)
C27 C28 C29 C30 -60.0(9)
C27 C28 C29 C34 61.8(9)
C28 C29 C30 C31 60.1(9)
C34 C29 C30 C31 -61.8(9)
C29 C30 C31 C33 -59.4(8)
C29 C30 C31 C32 60.3(9)
N2 C25 C32 C31 178.7(7)
C34 C25 C32 C31 60.0(9)
C26 C25 C32 C31 -59.8(9)
C33 C31 C32 C25 59.1(10)
C30 C31 C32 C25 -59.7(10)
C32 C31 C33 C27 -59.5(10)
C30 C31 C33 C27 59.4(9)
C28 C27 C33 C31 -60.4(9)
C26 C27 C33 C31 60.0(9)
N2 C25 C34 C29 -177.0(6)
C32 C25 C34 C29 -59.5(9)
C26 C25 C34 C29 59.8(9)
C30 C29 C34 C25 61.6(9)
C28 C29 C34 C25 -60.6(9)
